data_7122909
loop_
_publ_author_name
'Lehman-Andino, Ingrid'
'Su, Jing'
'Papathanasiou, Konstantinos E.'
'Eaton, Teresa M.'
'Jian, Jiwen'
'Dan, David'
'Albrecht-Schmitt, Thomas'
'Dares, Christopher'
'Batista, Enrique R.'
'Yang, Ping'
'Gibson, John K.'
'Kavallieratos, Konstantinos'

_publ_section_title
;
 Soft-donor dipicolinamide derivatives for selective actinide(III) /
 lanthanide(III) separation: The role of S- vs. O-donor sites
;
_journal_name_full 'Chemical Communications'
_journal_paper_doi 10.1039/C8CC07683A
_journal_year 2019
_chemical_formula_moiety 'C81 H93 N9 Nd O6, 3(I), 3(C2 H3 N)'
_chemical_formula_sum 'C87 H102 I3 N12 Nd O6'
_chemical_formula_weight 1936.74
_space_group_crystal_system monoclinic
_space_group_IT_number 14
_space_group_name_Hall '-P 2ybc'
_space_group_name_H-M_alt 'P 1 21/c 1'
_symmetry_space_group_name_Hall '-P 2ybc'
_symmetry_space_group_name_H-M 'P 1 21/c 1'
_atom_sites_solution_hydrogens geom
_audit_creation_method SHELXL-2016/6
_audit_update_record
;
2019-01-22 deposited with the CCDC.
2019-01-30 downloaded from the CCDC.
;
_cell_angle_alpha 90
_cell_angle_beta 108.127(3)
_cell_angle_gamma 90
_cell_formula_units_Z 4
_cell_length_a 18.754(3)
_cell_length_b 18.809(3)
_cell_length_c 25.655(4)
_cell_measurement_reflns_used 9791
_cell_measurement_temperature 153(2)
_cell_measurement_theta_max 27.62
_cell_measurement_theta_min 2.37
_cell_volume 8601(2)
_computing_cell_refinement 'SAINT V8.38A (?, 2016)'
_computing_data_collection 'Bruker APEX3'
_computing_data_reduction 'SAINT V8.38A (?, 2016)'
_computing_molecular_graphics 'Olex2 (Dolomanov et al., 2009)'
_computing_publication_material 'Olex2 (Dolomanov et al., 2009)'
_computing_structure_refinement 'SHELXL-2016/6 (Sheldrick, 2016)'
_computing_structure_solution 'ShelXS (Sheldrick, 2008)'
_diffrn_measured_fraction_theta_full 0.998
_diffrn_measured_fraction_theta_max 0.994
_diffrn_measurement_device_type 'Bruker APEX-II CCD'
_diffrn_measurement_method '\f and \w scans'
_diffrn_radiation_type MoK\a
_diffrn_radiation_wavelength 0.71073
_diffrn_reflns_av_R_equivalents 0.0467
_diffrn_reflns_av_unetI/netI 0.0297
_diffrn_reflns_Laue_measured_fraction_full 0.998
_diffrn_reflns_Laue_measured_fraction_max 0.994
_diffrn_reflns_limit_h_max 24
_diffrn_reflns_limit_h_min -24
_diffrn_reflns_limit_k_max 24
_diffrn_reflns_limit_k_min -24
_diffrn_reflns_limit_l_max 33
_diffrn_reflns_limit_l_min -33
_diffrn_reflns_number 132485
_diffrn_reflns_point_group_measured_fraction_full 0.998
_diffrn_reflns_point_group_measured_fraction_max 0.994
_diffrn_reflns_theta_full 25.242
_diffrn_reflns_theta_max 27.645
_diffrn_reflns_theta_min 2.285
_exptl_absorpt_coefficient_mu 1.739
_exptl_absorpt_correction_T_max 0.7456
_exptl_absorpt_correction_T_min 0.6685
_exptl_absorpt_correction_type multi-scan
_exptl_absorpt_process_details
; 
 SADABS 2016/2: Krause, L., Herbst-Irmer, R., Sheldrick G.M. & Stalke D., 
 J. Appl. Cryst. 48 (2015) 3-10 
;
_exptl_crystal_colour Yellow
_exptl_crystal_density_diffrn 1.496
_exptl_crystal_description Needles
_exptl_crystal_F_000 3900
_exptl_crystal_size_max 0.09
_exptl_crystal_size_mid 0.08
_exptl_crystal_size_min 0.07
_refine_diff_density_max 2.742
_refine_diff_density_min -2.769
_refine_diff_density_rms 0.141
_refine_ls_extinction_method none
_refine_ls_goodness_of_fit_ref 1.073
_refine_ls_hydrogen_treatment constr
_refine_ls_matrix_type full
_refine_ls_number_parameters 1014
_refine_ls_number_reflns 19947
_refine_ls_number_restraints 103
_refine_ls_restrained_S_all 1.305
_refine_ls_R_factor_all 0.0602
_refine_ls_R_factor_gt 0.0498
_refine_ls_shift/su_max 0.003
_refine_ls_shift/su_mean 0.000
_refine_ls_structure_factor_coef Fsqd
_refine_ls_weighting_details 'w=1/[\s^2^(Fo^2^)+(0.0455P)^2^+59.9442P] where P=(Fo^2^+2Fc^2^)/3'
_refine_ls_weighting_scheme calc
_refine_ls_wR_factor_gt 0.1214
_refine_ls_wR_factor_ref 0.1269
_reflns_Friedel_coverage 0.000
_reflns_number_gt 17205
_reflns_number_total 19947
_reflns_threshold_expression 'I > 2\s(I)'
_cod_data_source_file c8cc07683a2.cif
_cod_data_source_block cjw2Nd(3)3
_cod_original_cell_volume 8600(2)
_cod_database_code 7122909
_shelx_shelxl_version_number 2016/6
_shelx_space_group_comment
; 
The symmetry employed for this shelxl refinement is uniquely defined 
by the following loop, which should always be used as a source of 
symmetry information in preference to the above space-group names. 
They are only intended as comments. 
;

loop_
_space_group_symop_operation_xyz
'x, y, z'
'-x, y+1/2, -z+1/2'
'-x, -y, -z'
'x, -y-1/2, z-1/2'

loop_
_atom_site_label
_atom_site_type_symbol
_atom_site_fract_x
_atom_site_fract_y
_atom_site_fract_z
_atom_site_U_iso_or_equiv
_atom_site_adp_type
_atom_site_occupancy
_atom_site_site_symmetry_order
_atom_site_calc_flag
_atom_site_refinement_flags_posn
_atom_site_refinement_flags_adp
_atom_site_refinement_flags_occupancy
_atom_site_disorder_assembly
_atom_site_disorder_group
Nd1 Nd 0.48650(2) 0.25935(2) 0.95722(2) 0.01230(6) Uani 1 1 d . . . . .
I1 I 0.71883(2) 0.36901(2) 0.76104(2) 0.02448(8) Uani 1 1 d . . . . .
I2 I 0.61986(2) 0.39079(2) 1.16063(2) 0.02783(8) Uani 1 1 d . . . . .
I3A I 0.26465(9) 0.30205(10) 1.14987(5) 0.0732(4) Uani 0.5 1 d . U P . .
I3B I 0.25367(5) 0.26909(6) 1.15604(4) 0.02983(19) Uani 0.5 1 d . . P . .
O7 O 0.51885(19) 0.13346(17) 0.97842(14) 0.0214(7) Uani 1 1 d . . . . .
O20 O 0.38478(16) 0.29898(16) 0.87537(12) 0.0158(6) Uani 1 1 d . . . . .
O107 O 0.60729(17) 0.26211(17) 1.03230(12) 0.0169(6) Uani 1 1 d . . . . .
O120 O 0.36188(16) 0.23954(17) 0.97025(13) 0.0174(6) Uani 1 1 d . . . . .
O207 O 0.58394(18) 0.23839(17) 0.91284(13) 0.0192(6) Uani 1 1 d . . . . .
O220 O 0.45684(17) 0.37795(16) 0.98338(12) 0.0165(6) Uani 1 1 d . . . . .
N1 N 0.4233(2) 0.1661(2) 0.88256(16) 0.0175(7) Uani 1 1 d . . . . .
N9 N 0.5565(2) 0.0340(2) 0.94418(18) 0.0262(9) Uani 1 1 d . . . . .
H9A H 0.546080 0.004558 0.916154 0.031 Uiso 1 1 calc R U . . .
N22 N 0.2811(2) 0.2818(2) 0.80224(18) 0.0281(10) Uani 1 1 d . . . . .
H22A H 0.260363 0.251857 0.775472 0.034 Uiso 1 1 calc R U . . .
N101 N 0.4837(2) 0.23628(19) 1.05597(15) 0.0154(7) Uani 1 1 d . . . . .
N109 N 0.6828(2) 0.2245(2) 1.11593(15) 0.0169(7) Uani 1 1 d . . . . .
H10A H 0.681688 0.208349 1.147861 0.020 Uiso 1 1 calc R U . . .
N122 N 0.2847(2) 0.2456(2) 1.02342(16) 0.0189(8) Uani 1 1 d . . . . .
H12A H 0.284317 0.245269 1.057647 0.023 Uiso 1 1 calc R U . . .
N201 N 0.53585(19) 0.36736(19) 0.91569(14) 0.0135(7) Uani 1 1 d . . . . .
N209 N 0.6615(2) 0.2683(2) 0.86385(17) 0.0224(8) Uani 1 1 d . . . . .
H20A H 0.673129 0.301071 0.843406 0.027 Uiso 1 1 calc R U . . .
N222 N 0.4090(2) 0.4852(2) 0.94858(16) 0.0175(7) Uani 1 1 d . . . . .
H22B H 0.414671 0.521315 0.928466 0.021 Uiso 1 1 calc R U . . .
C2 C 0.4477(3) 0.0987(2) 0.8887(2) 0.0204(9) Uani 1 1 d . . . . .
C3 C 0.4145(3) 0.0456(3) 0.8515(2) 0.0260(10) Uani 1 1 d . . . . .
H3A H 0.431911 -0.002130 0.857139 0.031 Uiso 1 1 calc R U . . .
C4 C 0.3552(3) 0.0642(3) 0.8057(2) 0.0278(11) Uani 1 1 d . . . . .
H4A H 0.331756 0.029144 0.779213 0.033 Uiso 1 1 calc R U . . .
C5 C 0.3301(3) 0.1337(3) 0.7985(2) 0.0225(9) Uani 1 1 d . . . . .
H5A H 0.289735 0.147293 0.767329 0.027 Uiso 1 1 calc R U . . .
C6 C 0.3659(2) 0.1833(2) 0.83852(19) 0.0187(9) Uani 1 1 d . . . . .
C8 C 0.5111(3) 0.0889(2) 0.9409(2) 0.0197(9) Uani 1 1 d . . . . .
C10 C 0.6215(3) 0.0190(2) 0.9901(2) 0.0241(10) Uani 1 1 d . . . . .
C11 C 0.6682(3) 0.0722(3) 1.0184(3) 0.0399(15) Uani 1 1 d . . . . .
H11A H 0.655963 0.120640 1.009489 0.048 Uiso 1 1 calc R U . . .
C12 C 0.7331(3) 0.0543(3) 1.0600(3) 0.0398(15) Uani 1 1 d . . . . .
H12B H 0.765086 0.091275 1.079207 0.048 Uiso 1 1 calc R U . . .
C13 C 0.7529(3) -0.0156(3) 1.0743(2) 0.0260(10) Uani 1 1 d . . . . .
C14 C 0.7058(3) -0.0676(3) 1.0449(2) 0.0325(12) Uani 1 1 d . . . . .
H14A H 0.718202 -0.116076 1.053405 0.039 Uiso 1 1 calc R U . . .
C15 C 0.6402(3) -0.0507(3) 1.0028(2) 0.0308(12) Uani 1 1 d . . . . .
H15A H 0.608609 -0.087594 0.983049 0.037 Uiso 1 1 calc R U . . .
C16 C 0.8271(3) -0.0319(3) 1.1189(2) 0.0310(12) Uani 1 1 d . . . . .
C17 C 0.8272(3) 0.0045(3) 1.1721(2) 0.0383(13) Uani 1 1 d . . . . .
H17A H 0.819711 0.055739 1.165793 0.057 Uiso 1 1 calc R U . . .
H17B H 0.786540 -0.014916 1.184264 0.057 Uiso 1 1 calc R U . . .
H17C H 0.875384 -0.003967 1.200344 0.057 Uiso 1 1 calc R U . . .
C18 C 0.8920(3) -0.0030(5) 1.1015(3) 0.061(2) Uani 1 1 d . . . . .
H18A H 0.884878 0.048087 1.094123 0.091 Uiso 1 1 calc R U . . .
H18B H 0.939201 -0.010838 1.130984 0.091 Uiso 1 1 calc R U . . .
H18C H 0.893751 -0.027564 1.068266 0.091 Uiso 1 1 calc R U . . .
C19 C 0.8387(4) -0.1104(3) 1.1302(4) 0.066(3) Uani 1 1 d . . . . .
H19A H 0.797053 -0.129469 1.141402 0.098 Uiso 1 1 calc R U . . .
H19B H 0.840535 -0.134810 1.096855 0.098 Uiso 1 1 calc R U . . .
H19C H 0.885986 -0.118085 1.159573 0.098 Uiso 1 1 calc R U . . .
C21 C 0.3442(2) 0.2601(2) 0.83907(18) 0.0176(8) Uani 1 1 d . . . . .
C23 C 0.2429(3) 0.3473(2) 0.8007(2) 0.0217(9) Uani 1 1 d . . . . .
C24 C 0.1687(3) 0.3506(3) 0.7669(2) 0.0287(11) Uani 1 1 d . . . . .
H24A H 0.147128 0.311233 0.744349 0.034 Uiso 1 1 calc R U . . .
C25 C 0.1265(3) 0.4109(3) 0.7660(2) 0.0287(11) Uani 1 1 d . . . . .
H25A H 0.076123 0.412357 0.742535 0.034 Uiso 1 1 calc R U . . .
C26 C 0.1556(3) 0.4692(3) 0.7985(2) 0.0258(10) Uani 1 1 d . . . . .
C27 C 0.2300(3) 0.4652(3) 0.8308(2) 0.0314(12) Uani 1 1 d . . . . .
H27A H 0.251829 0.505046 0.852840 0.038 Uiso 1 1 calc R U . . .
C28 C 0.2737(3) 0.4057(3) 0.8324(2) 0.0285(11) Uani 1 1 d . . . . .
H28A H 0.324601 0.404960 0.854994 0.034 Uiso 1 1 calc R U . . .
C29 C 0.1097(3) 0.5364(3) 0.8009(3) 0.0410(15) Uani 1 1 d . . . . .
C30 C 0.0294(3) 0.5316(4) 0.7607(3) 0.0483(18) Uani 1 1 d . . . . .
H30A H 0.031562 0.526607 0.723173 0.072 Uiso 1 1 calc R U . . .
H30B H 0.003938 0.490231 0.769915 0.072 Uiso 1 1 calc R U . . .
H30C H 0.001700 0.574889 0.763368 0.072 Uiso 1 1 calc R U . . .
C31 C 0.1471(4) 0.6016(3) 0.7859(4) 0.069(3) Uani 1 1 d . . . . .
H31A H 0.149808 0.596269 0.748594 0.103 Uiso 1 1 calc R U . . .
H31B H 0.117681 0.644021 0.787842 0.103 Uiso 1 1 calc R U . . .
H31C H 0.197846 0.606470 0.811687 0.103 Uiso 1 1 calc R U . . .
C32 C 0.1052(5) 0.5441(6) 0.8586(3) 0.083(3) Uani 1 1 d . . . . .
H32A H 0.081001 0.501933 0.868019 0.125 Uiso 1 1 calc R U . . .
H32B H 0.155865 0.548904 0.884517 0.125 Uiso 1 1 calc R U . . .
H32C H 0.075699 0.586455 0.860672 0.125 Uiso 1 1 calc R U . . .
C102 C 0.5473(2) 0.2248(2) 1.09652(18) 0.0163(8) Uani 1 1 d . . . . .
C103 C 0.5485(3) 0.2003(3) 1.14800(19) 0.0223(10) Uani 1 1 d . . . . .
H10B H 0.594748 0.192415 1.176032 0.027 Uiso 1 1 calc R U . . .
C104 C 0.4809(3) 0.1879(3) 1.1573(2) 0.0245(10) Uani 1 1 d . . . . .
H10C H 0.480052 0.170831 1.191937 0.029 Uiso 1 1 calc R U . . .
C105 C 0.4145(3) 0.2005(3) 1.1158(2) 0.0219(9) Uani 1 1 d . . . . .
H10D H 0.367475 0.192343 1.121538 0.026 Uiso 1 1 calc R U . . .
C106 C 0.4178(2) 0.2251(2) 1.06583(18) 0.0161(8) Uani 1 1 d . . . . .
C108 C 0.6159(2) 0.2393(2) 1.07922(18) 0.0160(8) Uani 1 1 d . . . . .
C110 C 0.7549(2) 0.2316(2) 1.10976(18) 0.0157(8) Uani 1 1 d . . . . .
C111 C 0.7680(3) 0.2521(3) 1.0620(2) 0.0272(11) Uani 1 1 d . . . . .
H11B H 0.727602 0.266857 1.031233 0.033 Uiso 1 1 calc R U . . .
C112 C 0.8410(3) 0.2509(4) 1.0590(3) 0.0433(17) Uani 1 1 d . . . . .
H11C H 0.849338 0.264134 1.025654 0.052 Uiso 1 1 calc R U . . .
C113 C 0.9017(3) 0.2310(3) 1.1033(2) 0.0344(13) Uani 1 1 d . . . . .
C114 C 0.8878(3) 0.2130(3) 1.1518(2) 0.0235(10) Uani 1 1 d . . . . .
H11D H 0.928601 0.200660 1.183106 0.028 Uiso 1 1 calc R U . . .
C115 C 0.8153(3) 0.2128(3) 1.15517(19) 0.0203(9) Uani 1 1 d . . . . .
H11E H 0.806874 0.199854 1.188553 0.024 Uiso 1 1 calc R U . . .
C116 C 0.9813(4) 0.2260(5) 1.0976(4) 0.0645(12) Uani 1 1 d . U . . .
C117 C 1.0017(3) 0.2937(3) 1.0745(3) 0.0461(16) Uani 1 1 d . . . . .
H11F H 0.958871 0.310075 1.044074 0.069 Uiso 1 1 calc R U . . .
H11G H 1.015015 0.330188 1.103236 0.069 Uiso 1 1 calc R U . . .
H11H H 1.044630 0.285072 1.061250 0.069 Uiso 1 1 calc R U . . .
C118 C 0.9766(4) 0.1675(5) 1.0482(4) 0.0646(12) Uani 1 1 d . U . A 4
H11I H 0.963380 0.120659 1.059287 0.097 Uiso 1 1 calc R U . A 4
H11J H 0.938238 0.182491 1.014440 0.097 Uiso 1 1 calc R U . A 4
H11K H 1.025354 0.164628 1.041786 0.097 Uiso 1 1 calc R U . A 4
C119 C 1.0346(4) 0.1920(5) 1.1423(4) 0.0647(12) Uani 1 1 d . U . B 1
H11L H 1.012328 0.148866 1.152153 0.097 Uiso 1 1 calc R U . B 1
H11M H 1.078903 0.179158 1.131815 0.097 Uiso 1 1 calc R U . B 1
H11N H 1.049288 0.224275 1.173801 0.097 Uiso 1 1 calc R U . B 1
C121 C 0.3513(2) 0.2378(2) 1.01580(18) 0.0159(8) Uani 1 1 d . . . . .
C123 C 0.2132(2) 0.2546(3) 0.98203(19) 0.0191(9) Uani 1 1 d . . . . .
C124 C 0.1509(3) 0.2359(4) 0.9963(2) 0.0356(14) Uani 1 1 d . . . . .
H12C H 0.156436 0.216761 1.031646 0.043 Uiso 1 1 calc R U . . .
C125 C 0.0797(3) 0.2452(4) 0.9589(2) 0.0405(15) Uani 1 1 d . . . . .
H12D H 0.037164 0.231805 0.969250 0.049 Uiso 1 1 calc R U . . .
C126 C 0.0686(3) 0.2731(3) 0.9071(2) 0.0271(11) Uani 1 1 d . . . . .
C127 C 0.1328(3) 0.2931(3) 0.8945(2) 0.0256(10) Uani 1 1 d . . . . .
H12E H 0.127351 0.314222 0.859803 0.031 Uiso 1 1 calc R U . . .
C128 C 0.2051(3) 0.2834(3) 0.9309(2) 0.0237(10) Uani 1 1 d . . . . .
H12F H 0.247881 0.296365 0.920762 0.028 Uiso 1 1 calc R U . . .
C129 C -0.0094(3) 0.2838(4) 0.8654(2) 0.0359(13) Uani 1 1 d . . . . .
C130 C -0.0732(3) 0.2629(5) 0.8883(3) 0.055(2) Uani 1 1 d . . . . .
H13A H -0.068853 0.290498 0.921589 0.082 Uiso 1 1 calc R U . . .
H13B H -0.121685 0.272781 0.860837 0.082 Uiso 1 1 calc R U . . .
H13C H -0.069640 0.212072 0.897227 0.082 Uiso 1 1 calc R U . . .
C131 C -0.0160(4) 0.2414(6) 0.8143(3) 0.076(3) Uani 1 1 d . . . . .
H13D H -0.008886 0.190813 0.823624 0.113 Uiso 1 1 calc R U . . .
H13E H -0.065865 0.248664 0.787744 0.113 Uiso 1 1 calc R U . . .
H13F H 0.022413 0.257116 0.798254 0.113 Uiso 1 1 calc R U . . .
C132 C -0.0207(4) 0.3626(5) 0.8500(4) 0.063(2) Uani 1 1 d . . . . .
H13G H -0.016484 0.390738 0.882999 0.094 Uiso 1 1 calc R U . . .
H13H H 0.017769 0.377950 0.833894 0.094 Uiso 1 1 calc R U . . .
H13I H -0.070509 0.369498 0.823383 0.094 Uiso 1 1 calc R U . . .
C202 C 0.5847(2) 0.3593(2) 0.88778(18) 0.0171(8) Uani 1 1 d . . . . .
C203 C 0.6116(3) 0.4165(3) 0.8652(2) 0.0225(10) Uani 1 1 d . . . . .
H20B H 0.645456 0.409493 0.844810 0.027 Uiso 1 1 calc R U . . .
C204 C 0.5876(3) 0.4839(3) 0.8733(2) 0.0251(10) Uani 1 1 d . . . . .
H20C H 0.606151 0.524218 0.859358 0.030 Uiso 1 1 calc R U . . .
C205 C 0.5365(3) 0.4924(2) 0.9020(2) 0.0216(9) Uani 1 1 d . . . . .
H20D H 0.519470 0.538374 0.907835 0.026 Uiso 1 1 calc R U . . .
C206 C 0.5110(2) 0.4329(2) 0.92168(17) 0.0151(8) Uani 1 1 d . . . . .
C208 C 0.6096(2) 0.2835(2) 0.88800(18) 0.0177(9) Uani 1 1 d . . . . .
C210 C 0.6988(4) 0.2012(4) 0.8697(3) 0.0500(7) Uani 1 1 d . U . . .
C211 C 0.7303(4) 0.1732(4) 0.9210(2) 0.0503(19) Uani 1 1 d . . . . .
H21A H 0.724878 0.197098 0.952185 0.060 Uiso 1 1 calc R U . . .
C212 C 0.7701(4) 0.1101(4) 0.9274(3) 0.059(2) Uani 1 1 d . . . . .
H21B H 0.790700 0.090405 0.963036 0.071 Uiso 1 1 calc R U . . .
C213 C 0.7806(5) 0.0752(4) 0.8831(3) 0.0562(6) Uani 1 1 d . U . . .
C214 C 0.7486(4) 0.1038(4) 0.8323(3) 0.0535(6) Uani 1 1 d . U . . .
H21C H 0.753985 0.079857 0.801150 0.064 Uiso 1 1 calc R U . . .
C215 C 0.7081(4) 0.1676(4) 0.8249(3) 0.0513(6) Uani 1 1 d . U . . .
H21D H 0.687271 0.187201 0.789251 0.062 Uiso 1 1 calc R U . . .
C216 C 0.8281(5) 0.0067(5) 0.8931(3) 0.0596(5) Uani 1 1 d . U . . .
C217 C 0.7978(5) -0.0445(4) 0.9256(3) 0.0596(6) Uani 1 1 d . U . . .
H21E H 0.790620 -0.019974 0.957309 0.089 Uiso 1 1 calc R U . . .
H21F H 0.749537 -0.063256 0.902472 0.089 Uiso 1 1 calc R U . . .
H21G H 0.833250 -0.083806 0.938300 0.089 Uiso 1 1 calc R U . . .
C218 C 0.9068(4) 0.0243(4) 0.9322(3) 0.0597(6) Uani 1 1 d . U . C 4
H21H H 0.902346 0.044097 0.966421 0.089 Uiso 1 1 calc R U . C 4
H21I H 0.937162 -0.019116 0.940304 0.089 Uiso 1 1 calc R U . C 4
H21J H 0.931069 0.059195 0.914898 0.089 Uiso 1 1 calc R U . C 4
C219 C 0.8416(5) -0.0215(4) 0.8452(3) 0.0597(6) Uani 1 1 d . U . D 4
H21K H 0.861308 0.016191 0.827062 0.089 Uiso 1 1 calc R U . D 4
H21L H 0.878261 -0.060189 0.855752 0.089 Uiso 1 1 calc R U . D 4
H21M H 0.794548 -0.039638 0.819925 0.089 Uiso 1 1 calc R U . D 4
C221 C 0.4564(2) 0.4311(2) 0.95389(17) 0.0140(8) Uani 1 1 d . . . . .
C223 C 0.3498(2) 0.4903(2) 0.97231(19) 0.0181(9) Uani 1 1 d . . . . .
C224 C 0.3204(3) 0.5570(3) 0.97582(19) 0.0214(9) Uani 1 1 d . . . . .
H22C H 0.340628 0.597808 0.963626 0.026 Uiso 1 1 calc R U . . .
C225 C 0.2616(3) 0.5640(3) 0.9972(2) 0.0254(10) Uani 1 1 d . . . . .
H22D H 0.242262 0.610122 0.999744 0.031 Uiso 1 1 calc R U . . .
C226 C 0.2295(3) 0.5057(3) 1.0151(2) 0.0290(11) Uani 1 1 d . . . . .
C227 C 0.2606(4) 0.4402(3) 1.0115(3) 0.0447(17) Uani 1 1 d . . . . .
H22E H 0.241091 0.399397 1.024151 0.054 Uiso 1 1 calc R U . . .
C228 C 0.3197(3) 0.4318(3) 0.9898(3) 0.0379(14) Uani 1 1 d . . . . .
H22F H 0.339067 0.385773 0.987062 0.046 Uiso 1 1 calc R U . . .
C229 C 0.1642(3) 0.5130(3) 1.0393(3) 0.0423(15) Uani 1 1 d D . . . .
C230 C 0.1046(5) 0.5688(6) 0.9988(5) 0.046(3) Uani 0.654(17) 1 d . . P E 4
H23A H 0.084594 0.547905 0.962128 0.069 Uiso 0.654(17) 1 calc R U P E 4
H23B H 0.063334 0.578173 1.013690 0.069 Uiso 0.654(17) 1 calc R U P E 4
H23C H 0.130380 0.613415 0.996472 0.069 Uiso 0.654(17) 1 calc R U P E 4
C231 C 0.1428(13) 0.5836(12) 1.0508(10) 0.056(6) Uani 0.346(17) 1 d . U P E 3
H23D H 0.185463 0.615944 1.056353 0.084 Uiso 0.346(17) 1 calc R U P E 3
H23E H 0.100769 0.600263 1.019858 0.084 Uiso 0.346(17) 1 calc R U P E 3
H23F H 0.127548 0.582452 1.084039 0.084 Uiso 0.346(17) 1 calc R U P E 3
C232 C 0.1914(6) 0.5470(5) 1.0923(4) 0.034(3) Uani 0.589(17) 1 d . U P E 4
H23G H 0.222339 0.588111 1.089981 0.051 Uiso 0.589(17) 1 calc R U P E 4
H23H H 0.148653 0.562820 1.103667 0.051 Uiso 0.589(17) 1 calc R U P E 4
H23I H 0.221511 0.513110 1.119244 0.051 Uiso 0.589(17) 1 calc R U P E 4
C233 C 0.1934(10) 0.4861(10) 1.1030(6) 0.054(5) Uani 0.411(17) 1 d D U P E 11
H23J H 0.230774 0.519654 1.125014 0.081 Uiso 0.411(17) 1 calc R U P E 11
H23K H 0.150846 0.483688 1.117443 0.081 Uiso 0.411(17) 1 calc R U P E 11
H23L H 0.216168 0.438911 1.104840 0.081 Uiso 0.411(17) 1 calc R U P E 11
C234 C 0.1157(4) 0.4491(5) 1.0285(4) 0.066(2) Uani 1 1 d . . . . .
H23M H 0.104150 0.435280 0.989943 0.099 Uiso 1 1 calc R U . . .
H23N H 0.141796 0.410020 1.052023 0.099 Uiso 1 1 calc R U . . .
H23O H 0.068938 0.459729 1.036446 0.099 Uiso 1 1 calc R U . . .
N301 N 0.4775(3) 0.2727(4) 0.7852(2) 0.0485(14) Uani 1 1 d . . . . .
C302 C 0.4800(4) 0.2185(5) 0.7677(3) 0.0480(17) Uani 1 1 d . . . . .
C303 C 0.4824(6) 0.1478(5) 0.7438(5) 0.086(3) Uani 1 1 d . . . . .
H30D H 0.431378 0.132935 0.723014 0.130 Uiso 1 1 calc R U . . .
H30E H 0.504234 0.113548 0.773158 0.130 Uiso 1 1 calc R U . . .
H30F H 0.513198 0.149929 0.719153 0.130 Uiso 1 1 calc R U . . .
N401 N 0.4303(3) 0.4796(3) 0.6620(3) 0.0476(13) Uani 1 1 d . . . . .
C402 C 0.4152(5) 0.4638(4) 0.6999(3) 0.0517(18) Uani 1 1 d . . . . .
C403 C 0.3947(7) 0.4406(5) 0.7479(4) 0.092(4) Uani 1 1 d . . . . .
H40A H 0.344055 0.420299 0.735819 0.138 Uiso 1 1 calc R U . . .
H40B H 0.395770 0.481504 0.771807 0.138 Uiso 1 1 calc R U . . .
H40C H 0.430436 0.404643 0.768037 0.138 Uiso 1 1 calc R U . . .
N501 N 0.1390(7) 0.1726(5) 0.7486(4) 0.103(3) Uani 1 1 d . . . . .
C502 C 0.1346(6) 0.1232(6) 0.7206(4) 0.077(3) Uani 1 1 d . . . . .
C503 C 0.1292(8) 0.0619(6) 0.6834(5) 0.112(5) Uani 1 1 d . . . . .
H50A H 0.134919 0.078431 0.648730 0.168 Uiso 1 1 calc R U . . .
H50B H 0.080186 0.039000 0.676402 0.168 Uiso 1 1 calc R U . . .
H50C H 0.168989 0.027659 0.700585 0.168 Uiso 1 1 calc R U . . .

loop_
_atom_site_aniso_label
_atom_site_aniso_U_11
_atom_site_aniso_U_22
_atom_site_aniso_U_33
_atom_site_aniso_U_23
_atom_site_aniso_U_13
_atom_site_aniso_U_12
Nd1 0.01003(10) 0.01300(11) 0.01297(11) 0.00021(8) 0.00228(8) 0.00182(8)
I1 0.02430(15) 0.03197(17) 0.01861(15) -0.00511(12) 0.00876(12) -0.00437(12)
I2 0.03222(17) 0.02278(16) 0.02755(17) 0.00251(12) 0.00794(13) 0.00448(13)
I3A 0.0608(7) 0.1262(9) 0.0267(5) -0.0144(6) 0.0048(4) 0.0591(7)
I3B 0.0193(3) 0.0507(5) 0.0184(4) 0.0005(4) 0.0044(3) 0.0084(4)
O7 0.0234(17) 0.0145(15) 0.0245(17) 0.0004(13) 0.0047(14) 0.0035(13)
O20 0.0129(14) 0.0153(15) 0.0159(14) -0.0005(12) -0.0004(12) 0.0015(11)
O107 0.0131(14) 0.0221(16) 0.0147(14) 0.0031(12) 0.0030(12) -0.0017(12)
O120 0.0110(14) 0.0232(16) 0.0170(15) 0.0003(12) 0.0026(12) -0.0016(12)
O207 0.0200(16) 0.0188(15) 0.0203(16) 0.0000(13) 0.0087(13) 0.0059(13)
O220 0.0184(15) 0.0149(15) 0.0173(15) -0.0010(12) 0.0075(12) 0.0024(12)
N1 0.0138(17) 0.0162(18) 0.0214(19) -0.0021(15) 0.0039(15) 0.0017(14)
N9 0.021(2) 0.0171(19) 0.033(2) -0.0038(17) -0.0017(17) 0.0054(16)
N22 0.022(2) 0.020(2) 0.029(2) -0.0055(17) -0.0129(17) 0.0046(16)
N101 0.0130(17) 0.0156(17) 0.0162(17) -0.0008(14) 0.0026(14) -0.0015(14)
N109 0.0137(17) 0.0196(19) 0.0181(18) 0.0028(14) 0.0057(14) 0.0016(14)
N122 0.0104(17) 0.030(2) 0.0163(18) -0.0019(15) 0.0042(14) -0.0019(15)
N201 0.0096(15) 0.0169(17) 0.0128(16) -0.0028(13) 0.0019(13) 0.0021(13)
N209 0.0196(19) 0.027(2) 0.024(2) -0.0011(17) 0.0122(16) 0.0052(16)
N222 0.0133(17) 0.0148(18) 0.0250(19) -0.0013(15) 0.0069(15) 0.0026(14)
C2 0.017(2) 0.017(2) 0.026(2) 0.0012(18) 0.0044(18) 0.0027(17)
C3 0.022(2) 0.017(2) 0.035(3) -0.005(2) 0.003(2) 0.0035(18)
C4 0.024(2) 0.024(2) 0.032(3) -0.012(2) 0.003(2) -0.003(2)
C5 0.018(2) 0.022(2) 0.025(2) -0.0047(19) 0.0029(18) -0.0014(18)
C6 0.012(2) 0.020(2) 0.022(2) -0.0008(17) 0.0027(17) 0.0021(16)
C8 0.018(2) 0.013(2) 0.027(2) 0.0030(17) 0.0054(18) 0.0014(16)
C10 0.017(2) 0.015(2) 0.035(3) -0.0008(19) 0.0013(19) 0.0055(17)
C11 0.030(3) 0.019(3) 0.059(4) -0.002(3) -0.004(3) 0.004(2)
C12 0.027(3) 0.020(3) 0.059(4) -0.007(3) -0.006(3) 0.000(2)
C13 0.017(2) 0.020(2) 0.036(3) -0.003(2) 0.001(2) 0.0027(18)
C14 0.031(3) 0.014(2) 0.045(3) 0.000(2) 0.000(2) 0.006(2)
C15 0.027(3) 0.015(2) 0.040(3) -0.004(2) -0.004(2) 0.0006(19)
C16 0.021(2) 0.022(2) 0.043(3) -0.003(2) -0.002(2) 0.0056(19)
C17 0.030(3) 0.039(3) 0.038(3) 0.001(3) 0.000(2) 0.005(2)
C18 0.020(3) 0.102(7) 0.057(4) -0.009(4) 0.007(3) 0.004(3)
C19 0.051(4) 0.028(3) 0.082(6) -0.005(3) -0.032(4) 0.018(3)
C21 0.015(2) 0.016(2) 0.020(2) -0.0019(17) 0.0037(17) 0.0004(16)
C23 0.018(2) 0.017(2) 0.024(2) -0.0022(18) -0.0022(18) 0.0021(17)
C24 0.022(2) 0.023(2) 0.029(3) -0.006(2) -0.008(2) 0.0020(19)
C25 0.016(2) 0.028(3) 0.031(3) -0.005(2) -0.0085(19) 0.0031(19)
C26 0.020(2) 0.024(2) 0.028(3) -0.004(2) -0.0012(19) 0.0069(19)
C27 0.023(2) 0.021(2) 0.038(3) -0.008(2) -0.006(2) 0.003(2)
C28 0.014(2) 0.025(2) 0.035(3) -0.007(2) -0.0098(19) 0.0030(18)
C29 0.022(3) 0.039(3) 0.048(4) -0.021(3) -0.008(2) 0.012(2)
C30 0.023(3) 0.045(4) 0.061(4) -0.015(3) -0.009(3) 0.018(3)
C31 0.034(3) 0.026(3) 0.122(7) -0.017(4) -0.013(4) 0.012(3)
C32 0.055(5) 0.117(8) 0.061(5) -0.051(5) -0.007(4) 0.042(5)
C102 0.0116(19) 0.018(2) 0.019(2) 0.0017(16) 0.0038(16) -0.0014(16)
C103 0.016(2) 0.031(3) 0.017(2) 0.0056(19) 0.0001(17) -0.0017(18)
C104 0.021(2) 0.034(3) 0.019(2) 0.006(2) 0.0060(19) -0.001(2)
C105 0.016(2) 0.029(3) 0.023(2) 0.0014(19) 0.0093(18) -0.0011(18)
C106 0.0125(19) 0.019(2) 0.016(2) -0.0007(16) 0.0036(16) -0.0013(16)
C108 0.0145(19) 0.016(2) 0.016(2) -0.0001(16) 0.0033(16) -0.0019(16)
C110 0.0118(19) 0.014(2) 0.021(2) 0.0002(16) 0.0050(16) 0.0013(15)
C111 0.020(2) 0.036(3) 0.028(3) 0.016(2) 0.010(2) 0.008(2)
C112 0.022(3) 0.075(5) 0.038(3) 0.038(3) 0.016(2) 0.019(3)
C113 0.015(2) 0.051(3) 0.039(3) 0.024(3) 0.011(2) 0.011(2)
C114 0.013(2) 0.028(2) 0.027(2) 0.007(2) 0.0033(18) 0.0030(18)
C115 0.018(2) 0.026(2) 0.016(2) 0.0013(18) 0.0026(17) 0.0000(18)
C116 0.0368(19) 0.084(3) 0.080(3) 0.029(2) 0.0290(19) 0.0180(19)
C117 0.023(3) 0.041(3) 0.082(5) -0.003(3) 0.027(3) -0.002(2)
C118 0.0370(19) 0.084(3) 0.080(3) 0.029(2) 0.029(2) 0.018(2)
C119 0.0368(19) 0.084(3) 0.080(3) 0.029(2) 0.029(2) 0.018(2)
C121 0.0109(19) 0.0144(19) 0.022(2) -0.0022(16) 0.0042(16) -0.0021(15)
C123 0.0092(19) 0.026(2) 0.021(2) -0.0068(18) 0.0030(17) -0.0014(17)
C124 0.015(2) 0.072(4) 0.019(2) 0.006(3) 0.0027(19) -0.003(2)
C125 0.012(2) 0.081(5) 0.029(3) 0.003(3) 0.007(2) -0.003(3)
C126 0.013(2) 0.043(3) 0.021(2) -0.005(2) -0.0006(18) 0.002(2)
C127 0.019(2) 0.030(3) 0.025(2) 0.003(2) 0.0040(19) 0.0030(19)
C128 0.017(2) 0.025(2) 0.030(3) 0.004(2) 0.0072(19) 0.0016(18)
C129 0.014(2) 0.061(4) 0.028(3) 0.001(3) 0.000(2) 0.004(2)
C130 0.016(3) 0.096(6) 0.046(4) 0.007(4) 0.000(3) 0.000(3)
C131 0.035(4) 0.140(9) 0.035(4) -0.033(5) -0.014(3) 0.016(5)
C132 0.026(3) 0.085(6) 0.069(5) 0.024(4) 0.004(3) 0.017(3)
C202 0.0103(18) 0.023(2) 0.016(2) -0.0018(17) 0.0013(16) 0.0026(16)
C203 0.018(2) 0.028(2) 0.025(2) 0.0017(19) 0.0109(19) 0.0024(18)
C204 0.023(2) 0.022(2) 0.034(3) 0.008(2) 0.014(2) 0.0005(19)
C205 0.022(2) 0.017(2) 0.027(2) 0.0020(18) 0.0104(19) 0.0020(18)
C206 0.0115(19) 0.018(2) 0.0147(19) -0.0007(16) 0.0026(16) 0.0024(16)
C208 0.014(2) 0.021(2) 0.016(2) -0.0017(17) 0.0022(16) 0.0016(17)
C210 0.0535(11) 0.0524(11) 0.0513(11) -0.0010(10) 0.0269(10) 0.0102(10)
C211 0.053(4) 0.073(5) 0.025(3) 0.000(3) 0.013(3) 0.041(4)
C212 0.069(5) 0.075(5) 0.037(3) 0.021(3) 0.022(3) 0.055(4)
C213 0.0584(8) 0.0568(8) 0.0567(8) -0.0005(7) 0.0227(7) 0.0073(7)
C214 0.0565(9) 0.0549(9) 0.0542(9) -0.0008(8) 0.0246(8) 0.0089(8)
C215 0.0548(10) 0.0534(10) 0.0524(10) -0.0009(9) 0.0260(9) 0.0098(9)
C216 0.0608(7) 0.0592(7) 0.0598(7) -0.0002(5) 0.0201(5) 0.0052(5)
C217 0.0608(7) 0.0592(7) 0.0598(7) -0.0001(5) 0.0200(5) 0.0052(5)
C218 0.0608(7) 0.0592(7) 0.0598(7) -0.0001(5) 0.0200(5) 0.0052(5)
C219 0.0608(7) 0.0592(7) 0.0598(7) -0.0002(5) 0.0200(5) 0.0052(5)
C221 0.0110(18) 0.017(2) 0.0133(19) -0.0054(15) 0.0020(15) -0.0006(15)
C223 0.0132(19) 0.017(2) 0.024(2) -0.0091(17) 0.0047(17) 0.0001(16)
C224 0.020(2) 0.019(2) 0.023(2) -0.0014(18) 0.0051(18) 0.0052(18)
C225 0.020(2) 0.022(2) 0.033(3) -0.006(2) 0.007(2) 0.0084(18)
C226 0.016(2) 0.024(2) 0.051(3) -0.010(2) 0.017(2) 0.0002(19)
C227 0.041(3) 0.020(3) 0.091(5) -0.011(3) 0.047(4) -0.006(2)
C228 0.030(3) 0.016(2) 0.078(4) -0.010(3) 0.032(3) -0.002(2)
C229 0.023(3) 0.043(3) 0.070(4) -0.017(3) 0.028(3) -0.002(2)
C230 0.033(5) 0.050(6) 0.065(7) 0.012(5) 0.030(5) 0.020(4)
C231 0.056(6) 0.056(6) 0.056(6) 0.0001(10) 0.018(2) 0.0004(10)
C232 0.034(3) 0.035(3) 0.034(3) -0.0010(10) 0.0112(13) 0.0002(10)
C233 0.054(5) 0.054(5) 0.054(5) -0.0004(10) 0.0172(19) 0.0002(10)
C234 0.045(4) 0.074(5) 0.100(7) -0.027(5) 0.053(4) -0.019(4)
N301 0.046(3) 0.069(4) 0.031(3) -0.006(3) 0.012(2) -0.018(3)
C302 0.036(3) 0.071(5) 0.041(4) 0.014(4) 0.019(3) -0.001(3)
C303 0.112(8) 0.054(5) 0.132(9) 0.002(5) 0.094(8) 0.004(5)
N401 0.052(3) 0.035(3) 0.057(4) 0.006(3) 0.019(3) -0.004(2)
C402 0.078(5) 0.029(3) 0.050(4) -0.005(3) 0.021(4) 0.005(3)
C403 0.181(12) 0.055(5) 0.064(6) 0.003(4) 0.073(7) 0.018(6)
N501 0.151(9) 0.071(6) 0.079(6) -0.012(5) 0.023(6) -0.014(6)
C502 0.088(7) 0.079(7) 0.068(6) -0.007(5) 0.029(5) -0.015(5)
C503 0.171(13) 0.082(8) 0.115(10) -0.021(7) 0.090(10) -0.024(8)

loop_
_atom_type_symbol
_atom_type_description
_atom_type_scat_dispersion_real
_atom_type_scat_dispersion_imag
_atom_type_scat_source
C C 0.0033 0.0016 'International Tables Vol C Tables 4.2.6.8 and 6.1.1.4'
H H 0.0000 0.0000 'International Tables Vol C Tables 4.2.6.8 and 6.1.1.4'
I I -0.4742 1.8119 'International Tables Vol C Tables 4.2.6.8 and 6.1.1.4'
N N 0.0061 0.0033 'International Tables Vol C Tables 4.2.6.8 and 6.1.1.4'
Nd Nd -0.1943 3.0179 'International Tables Vol C Tables 4.2.6.8 and 6.1.1.4'
O O 0.0106 0.0060 'International Tables Vol C Tables 4.2.6.8 and 6.1.1.4'

loop_
_geom_angle_atom_site_label_1
_geom_angle_atom_site_label_2
_geom_angle_atom_site_label_3
_geom_angle
O220 Nd1 O7 151.49(11)
O220 Nd1 O207 122.50(11)
O7 Nd1 O207 77.37(11)
O220 Nd1 O20 77.09(10)
O7 Nd1 O20 123.33(10)
O207 Nd1 O20 98.21(10)
O220 Nd1 O107 89.91(10)
O7 Nd1 O107 75.25(11)
O207 Nd1 O107 74.49(10)
O20 Nd1 O107 158.75(10)
O220 Nd1 O120 78.24(10)
O7 Nd1 O120 90.20(11)
O207 Nd1 O120 154.05(11)
O20 Nd1 O120 69.55(10)
O107 Nd1 O120 124.65(10)
O220 Nd1 N101 78.95(11)
O7 Nd1 N101 72.62(11)
O207 Nd1 N101 132.00(11)
O20 Nd1 N101 129.55(11)
O107 Nd1 N101 62.24(11)
O120 Nd1 N101 62.43(11)
O220 Nd1 N201 62.52(11)
O7 Nd1 N201 138.48(11)
O207 Nd1 N201 61.68(11)
O20 Nd1 N201 72.22(10)
O107 Nd1 N201 86.91(10)
O120 Nd1 N201 129.93(11)
N101 Nd1 N201 130.69(11)
O220 Nd1 N1 136.82(11)
O7 Nd1 N1 62.46(11)
O207 Nd1 N1 77.59(11)
O20 Nd1 N1 61.49(11)
O107 Nd1 N1 133.27(11)
O120 Nd1 N1 76.46(11)
N101 Nd1 N1 117.74(12)
N201 Nd1 N1 111.44(11)
C8 O7 Nd1 120.8(3)
C21 O20 Nd1 126.2(3)
C108 O107 Nd1 124.0(3)
C121 O120 Nd1 124.1(3)
C208 O207 Nd1 126.0(3)
C221 O220 Nd1 121.5(3)
C6 N1 C2 119.0(4)
C6 N1 Nd1 121.5(3)
C2 N1 Nd1 119.4(3)
C8 N9 C10 124.8(4)
C21 N22 C23 128.1(4)
C102 N101 C106 118.4(4)
C102 N101 Nd1 120.3(3)
C106 N101 Nd1 120.5(3)
C108 N109 C110 128.2(4)
C121 N122 C123 127.3(4)
C202 N201 C206 119.1(4)
C202 N201 Nd1 121.6(3)
C206 N201 Nd1 119.4(3)
C208 N209 C210 122.9(5)
C221 N222 C223 126.3(4)
N1 C2 C3 122.4(4)
N1 C2 C8 111.6(4)
C3 C2 C8 126.0(4)
C2 C3 C4 118.1(4)
C5 C4 C3 120.0(5)
C4 C5 C6 118.0(4)
N1 C6 C5 122.4(4)
N1 C6 C21 112.0(4)
C5 C6 C21 125.5(4)
O7 C8 N9 123.7(4)
O7 C8 C2 118.4(4)
N9 C8 C2 117.9(4)
C15 C10 C11 119.8(5)
C15 C10 N9 118.2(4)
C11 C10 N9 121.8(4)
C10 C11 C12 119.3(5)
C13 C12 C11 122.2(5)
C14 C13 C12 117.1(5)
C14 C13 C16 123.1(5)
C12 C13 C16 119.6(5)
C13 C14 C15 121.6(5)
C10 C15 C14 119.9(5)
C19 C16 C18 109.0(6)
C19 C16 C17 107.9(6)
C18 C16 C17 108.9(5)
C19 C16 C13 112.5(5)
C18 C16 C13 109.5(5)
C17 C16 C13 109.1(4)
O20 C21 N22 123.7(4)
O20 C21 C6 118.0(4)
N22 C21 C6 118.2(4)
C28 C23 C24 118.9(4)
C28 C23 N22 124.0(4)
C24 C23 N22 117.0(4)
C25 C24 C23 120.3(5)
C24 C25 C26 121.7(4)
C25 C26 C27 116.9(5)
C25 C26 C29 123.7(4)
C27 C26 C29 119.5(5)
C28 C27 C26 122.6(5)
C27 C28 C23 119.5(4)
C32 C29 C31 109.9(7)
C32 C29 C30 108.7(6)
C31 C29 C30 108.1(6)
C32 C29 C26 108.6(6)
C31 C29 C26 110.1(5)
C30 C29 C26 111.5(5)
N101 C102 C103 122.7(4)
N101 C102 C108 112.2(4)
C103 C102 C108 125.0(4)
C104 C103 C102 118.3(4)
C103 C104 C105 119.6(4)
C106 C105 C104 118.7(4)
N101 C106 C105 122.2(4)
N101 C106 C121 112.2(4)
C105 C106 C121 125.4(4)
O107 C108 N109 124.3(4)
O107 C108 C102 118.8(4)
N109 C108 C102 116.9(4)
C111 C110 C115 119.3(4)
C111 C110 N109 124.6(4)
C115 C110 N109 116.0(4)
C110 C111 C112 119.6(5)
C113 C112 C111 122.0(5)
C112 C113 C114 117.6(5)
C112 C113 C116 120.7(5)
C114 C113 C116 121.7(5)
C113 C114 C115 121.1(4)
C114 C115 C110 120.2(4)
C119 C116 C117 120.0(7)
C119 C116 C113 114.1(6)
C117 C116 C113 111.0(6)
C117 C116 C118 102.8(6)
C113 C116 C118 106.7(7)
O120 C121 N122 124.4(4)
O120 C121 C106 118.3(4)
N122 C121 C106 117.3(4)
C124 C123 C128 120.1(4)
C124 C123 N122 116.5(4)
C128 C123 N122 123.3(4)
C123 C124 C125 119.7(5)
C126 C125 C124 122.4(5)
C125 C126 C127 116.4(4)
C125 C126 C129 123.1(5)
C127 C126 C129 120.6(5)
C126 C127 C128 122.5(5)
C123 C128 C127 119.0(4)
C131 C129 C132 108.7(7)
C131 C129 C126 109.8(5)
C132 C129 C126 109.4(5)
C131 C129 C130 109.5(6)
C132 C129 C130 106.5(6)
C126 C129 C130 112.7(5)
N201 C202 C203 122.3(4)
N201 C202 C208 111.7(4)
C203 C202 C208 125.8(4)
C204 C203 C202 118.1(4)
C203 C204 C205 119.8(4)
C206 C205 C204 118.6(4)
N201 C206 C205 122.2(4)
N201 C206 C221 111.3(4)
C205 C206 C221 126.5(4)
O207 C208 N209 123.1(4)
O207 C208 C202 118.7(4)
N209 C208 C202 118.2(4)
C211 C210 C215 120.0(7)
C211 C210 N209 119.5(6)
C215 C210 N209 120.3(6)
C210 C211 C212 119.9(6)
C213 C212 C211 121.4(6)
C214 C213 C212 117.8(7)
C214 C213 C216 123.2(7)
C212 C213 C216 119.0(7)
C213 C214 C215 121.8(7)
C210 C215 C214 119.1(7)
C219 C216 C217 116.1(7)
C219 C216 C218 104.5(7)
C217 C216 C218 103.2(7)
C219 C216 C213 114.5(7)
C217 C216 C213 109.2(7)
C218 C216 C213 108.4(7)
O220 C221 N222 123.4(4)
O220 C221 C206 118.2(4)
N222 C221 C206 118.3(4)
C228 C223 C224 119.5(4)
C228 C223 N222 122.6(4)
C224 C223 N222 117.8(4)
C225 C224 C223 119.6(5)
C224 C225 C226 122.4(4)
C227 C226 C225 116.4(5)
C227 C226 C229 120.9(5)
C225 C226 C229 122.7(5)
C226 C227 C228 122.2(5)
C223 C228 C227 119.9(5)
C232 C229 C234 123.4(7)
C231 C229 C234 126.1(10)
C232 C229 C226 109.1(6)
C231 C229 C226 118.2(10)
C234 C229 C226 111.8(5)
C234 C229 C233 86.0(9)
C226 C229 C233 108.3(8)
C232 C229 C230 106.5(7)
C234 C229 C230 98.1(7)
C226 C229 C230 105.8(6)
N301 C302 C303 179.0(10)
N401 C402 C403 177.7(8)
N501 C502 C503 178.1(11)

loop_
_geom_bond_atom_site_label_1
_geom_bond_atom_site_label_2
_geom_bond_distance
Nd1 O220 2.443(3)
Nd1 O7 2.463(3)
Nd1 O207 2.467(3)
Nd1 O20 2.472(3)
Nd1 O107 2.476(3)
Nd1 O120 2.490(3)
Nd1 N101 2.587(4)
Nd1 N201 2.595(4)
Nd1 N1 2.596(4)
I3A I3B 0.6869(19)
O7 C8 1.251(6)
O20 C21 1.240(5)
O107 C108 1.240(5)
O120 C121 1.245(5)
O207 C208 1.244(6)
O220 C221 1.252(5)
N1 C6 1.336(6)
N1 C2 1.340(6)
N9 C8 1.324(6)
N9 C10 1.436(6)
N22 C21 1.329(6)
N22 C23 1.418(6)
N101 C102 1.334(6)
N101 C106 1.352(6)
N109 C108 1.343(6)
N109 C110 1.415(5)
N122 C121 1.333(5)
N122 C123 1.437(6)
N201 C202 1.335(6)
N201 C206 1.343(5)
N209 C208 1.337(6)
N209 C210 1.428(8)
N222 C221 1.330(5)
N222 C223 1.425(6)
C2 C3 1.389(7)
C2 C8 1.499(6)
C3 C4 1.389(7)
C4 C5 1.382(7)
C5 C6 1.395(6)
C6 C21 1.502(6)
C10 C15 1.370(7)
C10 C11 1.377(7)
C11 C12 1.388(8)
C12 C13 1.384(7)
C13 C14 1.375(7)
C13 C16 1.532(7)
C14 C15 1.398(7)
C16 C19 1.509(8)
C16 C18 1.522(9)
C16 C17 1.525(8)
C23 C28 1.382(7)
C23 C24 1.393(6)
C24 C25 1.379(7)
C25 C26 1.383(7)
C26 C27 1.387(7)
C26 C29 1.541(7)
C27 C28 1.381(7)
C29 C32 1.517(11)
C29 C31 1.520(11)
C29 C30 1.540(7)
C102 C103 1.391(6)
C102 C108 1.512(6)
C103 C104 1.381(7)
C104 C105 1.385(7)
C105 C106 1.382(6)
C106 C121 1.504(6)
C110 C111 1.378(7)
C110 C115 1.394(6)
C111 C112 1.394(7)
C112 C113 1.387(7)
C113 C114 1.390(7)
C113 C116 1.547(8)
C114 C115 1.390(6)
C116 C119 1.418(11)
C116 C117 1.503(11)
C116 C118 1.660(13)
C123 C124 1.375(7)
C123 C128 1.382(7)
C124 C125 1.393(7)
C125 C126 1.382(8)
C126 C127 1.393(7)
C126 C129 1.534(7)
C127 C128 1.399(7)
C129 C131 1.506(9)
C129 C132 1.531(10)
C129 C130 1.540(9)
C202 C203 1.388(7)
C202 C208 1.501(6)
C203 C204 1.382(7)
C204 C205 1.387(7)
C205 C206 1.374(6)
C206 C221 1.503(6)
C210 C211 1.368(9)
C210 C215 1.371(10)
C211 C212 1.386(9)
C212 C213 1.377(10)
C213 C214 1.365(11)
C213 C216 1.542(11)
C214 C215 1.401(10)
C216 C219 1.431(11)
C216 C217 1.498(11)
C216 C218 1.541(11)
C223 C228 1.373(7)
C223 C224 1.386(6)
C224 C225 1.383(7)
C225 C226 1.396(7)
C226 C227 1.378(7)
C226 C229 1.540(7)
C227 C228 1.396(7)
C229 C232 1.444(12)
C229 C231 1.44(2)
C229 C234 1.482(9)
C229 C233 1.635(14)
C229 C230 1.645(12)
N301 C302 1.121(10)
C302 C303 1.471(12)
N401 C402 1.132(9)
C402 C403 1.466(11)
N501 C502 1.163(12)
C502 C503 1.478(14)
